data_4068528
loop_
_publ_author_name
'Shih, Wei-Chih'
'Wang, Chun-Han'
'Chang, Yang-Ting'
'Yap, Glenn P. A.'
'Ong, Tiow-Gan'

_publ_section_title
;
 Synthesis and Structure of an Amino-Linked N-Heterocyclic Carbene and the
 Reactivity of its Aluminum Adduct
;
_journal_issue 4
_journal_name_full Organometallics
_journal_page_first 1060
_journal_paper_doi 10.1021/om800917j
_journal_volume 28
_journal_year 2009
_chemical_formula_sum 'C18 H27 N3'
_chemical_formula_weight 285.43
_chemical_name_systematic
;
 ?
;
_space_group_IT_number 2
_symmetry_cell_setting triclinic
_symmetry_space_group_name_Hall '-P 1'
_symmetry_space_group_name_H-M 'P -1'
_atom_sites_solution_hydrogens geom
_atom_sites_solution_primary direct
_atom_sites_solution_secondary difmap
_audit_creation_method SHELXL-97
_cell_angle_alpha 83.027(2)
_cell_angle_beta 88.846(2)
_cell_angle_gamma 74.717(2)
_cell_formula_units_Z 2
_cell_length_a 9.3823(3)
_cell_length_b 9.6495(4)
_cell_length_c 10.0070(4)
_cell_measurement_reflns_used 7117
_cell_measurement_temperature 150(2)
_cell_measurement_theta_max 0.00
_cell_measurement_theta_min 0.00
_cell_volume 867.41(6)
_computing_cell_refinement 'SAINT (Bruker, 2002)'
_computing_data_collection 'SMART (Bruker, 2002)'
_computing_data_reduction SAINT
_computing_molecular_graphics 'SHELXTL (Sheldrick, 2001)'
_computing_publication_material 'SHELXTL (Sheldrick, 2001)'
_computing_structure_refinement 'SHELXL-97 (Sheldrick, 1997)'
_computing_structure_solution 'SHELXS-97 (Sheldrick, 1990)'
_diffrn_ambient_temperature 150(2)
_diffrn_detector_area_resol_mean 836.6
_diffrn_measured_fraction_theta_full 0.993
_diffrn_measured_fraction_theta_max 0.984
_diffrn_measurement_device_type 'Bruker AXS APEX diffractometer'
_diffrn_measurement_method \w
_diffrn_radiation_monochromator graphite
_diffrn_radiation_source 'fine-focus sealed tube'
_diffrn_radiation_type MoK\a
_diffrn_radiation_wavelength 0.71073
_diffrn_reflns_av_R_equivalents 0.0219
_diffrn_reflns_av_sigmaI/netI 0.0210
_diffrn_reflns_limit_h_max 12
_diffrn_reflns_limit_h_min -11
_diffrn_reflns_limit_k_max 12
_diffrn_reflns_limit_k_min -12
_diffrn_reflns_limit_l_max 12
_diffrn_reflns_limit_l_min -11
_diffrn_reflns_number 14210
_diffrn_reflns_theta_full 25.00
_diffrn_reflns_theta_max 27.48
_diffrn_reflns_theta_min 2.05
_diffrn_standards_decay_% 1
_diffrn_standards_interval_count 0
_diffrn_standards_interval_time 0
_diffrn_standards_number 0
_exptl_absorpt_coefficient_mu 0.065
_exptl_absorpt_correction_T_max 0.9744
_exptl_absorpt_correction_T_min 0.9607
_exptl_absorpt_correction_type multi-scan
_exptl_absorpt_process_details 'SADABS (Sheldrick, 2003)'
_exptl_crystal_colour colourless
_exptl_crystal_density_diffrn 1.093
_exptl_crystal_density_method 'not measured'
_exptl_crystal_description prism
_exptl_crystal_F_000 312
_exptl_crystal_size_max 0.62
_exptl_crystal_size_mid 0.56
_exptl_crystal_size_min 0.40
_refine_diff_density_max 0.295
_refine_diff_density_min -0.247
_refine_diff_density_rms 0.039
_refine_ls_extinction_method none
_refine_ls_goodness_of_fit_ref 1.029
_refine_ls_hydrogen_treatment mixed
_refine_ls_matrix_type full
_refine_ls_number_parameters 199
_refine_ls_number_reflns 3903
_refine_ls_number_restraints 0
_refine_ls_restrained_S_all 1.029
_refine_ls_R_factor_all 0.0518
_refine_ls_R_factor_gt 0.0443
_refine_ls_shift/su_max 0.000
_refine_ls_shift/su_mean 0.000
_refine_ls_structure_factor_coef Fsqd
_refine_ls_weighting_details 'calc w=1/[\s^2^(Fo^2^)+(0.0738P)^2^+0.2081P] where P=(Fo^2^+2Fc^2^)/3'
_refine_ls_weighting_scheme calc
_refine_ls_wR_factor_gt 0.1261
_refine_ls_wR_factor_ref 0.1331
_reflns_number_gt 3310
_reflns_number_total 3903
_reflns_threshold_expression >2sigma(I)
_cod_data_source_file om800917j_si_005.cif
_cod_data_source_block i8843
_cod_depositor_comments
;
The following automatic conversions were performed:

'_symmetry_cell_setting' value 'Triclinic' changed to 'triclinic'
according to /home/saulius/struct/CIF-dictionaries/cif_core.dic
dictionary named 'cif_core.dic' version 2.4.2 from 2011-04-26.

Automatic conversion script
Id: cif_fix_values 1715 2011-07-08 13:25:40Z adriana 
;
_cod_original_sg_symbol_H-M P-1
_cod_database_code 4068528

loop_
_symmetry_equiv_pos_as_xyz
'x, y, z'
'-x, -y, -z'

loop_
_atom_site_label
_atom_site_type_symbol
_atom_site_fract_x
_atom_site_fract_y
_atom_site_fract_z
_atom_site_U_iso_or_equiv
_atom_site_adp_type
_atom_site_occupancy
_atom_site_symmetry_multiplicity
_atom_site_calc_flag
_atom_site_refinement_flags
C1 C 0.75816(13) 1.04460(13) -0.00550(12) 0.0293(3) Uani 1 1 d .
C2 C 0.75377(14) 1.12109(13) -0.13292(12) 0.0306(3) Uani 1 1 d .
H2A H 0.8229 1.0818 -0.1981 0.037 Uiso 1 1 calc R
C3 C 0.65155(13) 1.25313(13) -0.16805(11) 0.0281(3) Uani 1 1 d .
C4 C 0.54971(13) 1.30842(12) -0.07225(12) 0.0277(3) Uani 1 1 d .
H4A H 0.4774 1.3973 -0.0959 0.033 Uiso 1 1 calc R
C5 C 0.55100(13) 1.23688(12) 0.05760(11) 0.0261(3) Uani 1 1 d .
C6 C 0.65845(13) 1.10649(12) 0.08964(11) 0.0246(2) Uani 1 1 d .
C7 C 0.86487(17) 0.89810(15) 0.02790(15) 0.0431(3) Uani 1 1 d .
H7A H 0.9285 0.9005 0.1036 0.065 Uiso 1 1 calc R
H7B H 0.9259 0.8727 -0.0507 0.065 Uiso 1 1 calc R
H7C H 0.8097 0.8257 0.0525 0.065 Uiso 1 1 calc R
C8 C 0.64925(16) 1.33179(15) -0.30824(12) 0.0364(3) Uani 1 1 d .
H8A H 0.5514 1.3984 -0.3278 0.055 Uiso 1 1 calc R
H8B H 0.6709 1.2614 -0.3737 0.055 Uiso 1 1 calc R
H8C H 0.7240 1.3866 -0.3143 0.055 Uiso 1 1 calc R
C9 C 0.43982(15) 1.29841(14) 0.16021(13) 0.0371(3) Uani 1 1 d .
H9A H 0.3863 1.3977 0.1262 0.056 Uiso 1 1 calc R
H9B H 0.4912 1.2985 0.2445 0.056 Uiso 1 1 calc R
H9C H 0.3697 1.2390 0.1766 0.056 Uiso 1 1 calc R
C10 C 0.76749(13) 1.04333(12) 0.31833(11) 0.0269(3) Uani 1 1 d .
C11 C 0.58079(14) 0.94253(14) 0.27146(13) 0.0339(3) Uani 1 1 d .
H11A H 0.5052 0.9201 0.2233 0.041 Uiso 1 1 calc R
C12 C 0.62509(15) 0.89274(14) 0.39906(13) 0.0348(3) Uani 1 1 d .
H12A H 0.5873 0.8275 0.4593 0.042 Uiso 1 1 calc R
C13 C 0.81885(14) 0.92257(12) 0.55325(11) 0.0280(3) Uani 1 1 d .
H13A H 0.7485 0.9258 0.6286 0.034 Uiso 1 1 calc R
H13B H 0.8722 0.9973 0.5605 0.034 Uiso 1 1 calc R
C14 C 0.92916(14) 0.77433(13) 0.56516(11) 0.0304(3) Uani 1 1 d .
H14A H 0.8783 0.6999 0.5494 0.036 Uiso 1 1 calc R
H14B H 1.0068 0.7737 0.4966 0.036 Uiso 1 1 calc R
C15 C 1.08247(13) 0.59116(12) 0.73876(11) 0.0260(3) Uani 1 1 d .
C16 C 0.98294(15) 0.48893(14) 0.73927(13) 0.0357(3) Uani 1 1 d .
H16A H 0.8960 0.5227 0.7943 0.054 Uiso 1 1 calc R
H16B H 1.0376 0.3912 0.7770 0.054 Uiso 1 1 calc R
H16C H 0.9513 0.4872 0.6469 0.054 Uiso 1 1 calc R
C17 C 1.13888(15) 0.58589(14) 0.88177(12) 0.0330(3) Uani 1 1 d .
H17A H 1.0547 0.6132 0.9416 0.049 Uiso 1 1 calc R
H17B H 1.2005 0.6535 0.8826 0.049 Uiso 1 1 calc R
H17C H 1.1976 0.4876 0.9129 0.049 Uiso 1 1 calc R
C18 C 1.21440(15) 0.54333(15) 0.64655(14) 0.0397(3) Uani 1 1 d .
H18A H 1.1785 0.5456 0.5548 0.060 Uiso 1 1 calc R
H18B H 1.2708 0.4447 0.6796 0.060 Uiso 1 1 calc R
H18C H 1.2781 0.6092 0.6463 0.060 Uiso 1 1 calc R
N1 N 0.66767(11) 1.03325(10) 0.22431(9) 0.0258(2) Uani 1 1 d .
N2 N 0.73686(11) 0.95527(10) 0.42566(9) 0.0263(2) Uani 1 1 d .
N3 N 0.99584(11) 0.74171(10) 0.69935(9) 0.0267(2) Uani 1 1 d .
H3 H 1.0538(16) 0.8028(16) 0.7053(14) 0.032 Uiso 1 1 d .

loop_
_atom_site_aniso_label
_atom_site_aniso_U_11
_atom_site_aniso_U_22
_atom_site_aniso_U_33
_atom_site_aniso_U_23
_atom_site_aniso_U_13
_atom_site_aniso_U_12
C1 0.0267(6) 0.0287(6) 0.0316(6) -0.0056(5) -0.0064(5) -0.0042(5)
C2 0.0280(6) 0.0368(6) 0.0281(6) -0.0087(5) -0.0014(5) -0.0078(5)
C3 0.0284(6) 0.0328(6) 0.0260(6) -0.0018(4) -0.0056(4) -0.0135(5)
C4 0.0260(6) 0.0261(5) 0.0297(6) 0.0014(4) -0.0061(4) -0.0060(5)
C5 0.0244(6) 0.0256(5) 0.0280(6) -0.0018(4) -0.0035(4) -0.0067(5)
C6 0.0257(6) 0.0248(5) 0.0242(5) -0.0010(4) -0.0066(4) -0.0084(4)
C7 0.0431(8) 0.0351(7) 0.0424(7) -0.0054(6) -0.0023(6) 0.0053(6)
C8 0.0387(7) 0.0432(7) 0.0284(6) 0.0007(5) -0.0017(5) -0.0150(6)
C9 0.0373(7) 0.0337(6) 0.0339(7) 0.0002(5) 0.0042(5) -0.0002(5)
C10 0.0287(6) 0.0246(5) 0.0267(6) -0.0006(4) -0.0057(4) -0.0067(5)
C11 0.0325(7) 0.0349(6) 0.0373(7) 0.0028(5) -0.0092(5) -0.0165(5)
C12 0.0356(7) 0.0346(6) 0.0361(7) 0.0058(5) -0.0060(5) -0.0168(5)
C13 0.0322(6) 0.0271(6) 0.0230(5) -0.0013(4) -0.0052(4) -0.0054(5)
C14 0.0370(7) 0.0273(6) 0.0239(6) -0.0019(4) -0.0069(5) -0.0032(5)
C15 0.0274(6) 0.0259(5) 0.0232(5) 0.0007(4) -0.0031(4) -0.0055(5)
C16 0.0409(7) 0.0307(6) 0.0359(6) 0.0032(5) -0.0090(5) -0.0125(5)
C17 0.0343(7) 0.0340(6) 0.0278(6) 0.0010(5) -0.0089(5) -0.0053(5)
C18 0.0350(7) 0.0418(7) 0.0357(7) -0.0025(5) 0.0014(5) 0.0001(6)
N1 0.0264(5) 0.0232(4) 0.0274(5) 0.0001(4) -0.0059(4) -0.0068(4)
N2 0.0279(5) 0.0240(5) 0.0260(5) 0.0005(4) -0.0056(4) -0.0063(4)
N3 0.0308(5) 0.0252(5) 0.0231(5) -0.0001(4) -0.0065(4) -0.0061(4)

loop_
_atom_type_symbol
_atom_type_description
_atom_type_scat_dispersion_real
_atom_type_scat_dispersion_imag
_atom_type_scat_source
C C 0.0033 0.0016 'International Tables Vol C Tables 4.2.6.8 and 6.1.1.4'
H H 0.0000 0.0000 'International Tables Vol C Tables 4.2.6.8 and 6.1.1.4'
N N 0.0061 0.0033 'International Tables Vol C Tables 4.2.6.8 and 6.1.1.4'

loop_
_geom_angle_atom_site_label_1
_geom_angle_atom_site_label_2
_geom_angle_atom_site_label_3
_geom_angle
C2 C1 C6 117.91(11)
C2 C1 C7 121.03(11)
C6 C1 C7 121.05(11)
C1 C2 C3 122.06(11)
C2 C3 C4 118.35(11)
C2 C3 C8 120.37(11)
C4 C3 C8 121.25(11)
C3 C4 C5 121.75(11)
C6 C5 C4 117.92(11)
C6 C5 C9 121.04(10)
C4 C5 C9 121.04(10)
C5 C6 C1 121.90(10)
C5 C6 N1 119.47(10)
C1 C6 N1 118.62(10)
N2 C10 N1 101.51(10)
C12 C11 N1 105.99(11)
C11 C12 N2 106.45(11)
N2 C13 C14 111.80(9)
N3 C14 C13 109.17(9)
N3 C15 C16 109.90(10)
N3 C15 C17 106.18(9)
C16 C15 C17 109.05(10)
N3 C15 C18 112.74(10)
C16 C15 C18 109.62(11)
C17 C15 C18 109.25(10)
C10 N1 C11 113.06(10)
C10 N1 C6 122.93(10)
C11 N1 C6 123.98(10)
C10 N2 C12 112.99(10)
C10 N2 C13 123.79(10)
C12 N2 C13 123.12(10)
C14 N3 C15 116.63(9)

loop_
_geom_bond_atom_site_label_1
_geom_bond_atom_site_label_2
_geom_bond_distance
C1 C2 1.3893(17)
C1 C6 1.3950(17)
C1 C7 1.5051(17)
C2 C3 1.3883(17)
C3 C4 1.3911(17)
C3 C8 1.5095(16)
C4 C5 1.3941(16)
C5 C6 1.3959(16)
C5 C9 1.5078(16)
C6 N1 1.4367(14)
C10 N2 1.3613(15)
C10 N1 1.3702(14)
C11 C12 1.3421(17)
C11 N1 1.3835(16)
C12 N2 1.3850(16)
C13 N2 1.4613(14)
C13 C14 1.5214(16)
C14 N3 1.4563(14)
C15 N3 1.4758(14)
C15 C16 1.5263(17)
C15 C17 1.5262(15)
C15 C18 1.5339(17)

loop_
_geom_torsion_atom_site_label_1
_geom_torsion_atom_site_label_2
_geom_torsion_atom_site_label_3
_geom_torsion_atom_site_label_4
_geom_torsion
C6 C1 C2 C3 -1.86(18)
C7 C1 C2 C3 176.81(12)
C1 C2 C3 C4 -0.86(18)
C1 C2 C3 C8 -179.19(11)
C2 C3 C4 C5 1.84(17)
C8 C3 C4 C5 -179.85(11)
C3 C4 C5 C6 -0.04(17)
C3 C4 C5 C9 179.96(11)
C4 C5 C6 C1 -2.84(17)
C9 C5 C6 C1 177.15(11)
C4 C5 C6 N1 177.03(10)
C9 C5 C6 N1 -2.97(17)
C2 C1 C6 C5 3.77(17)
C7 C1 C6 C5 -174.90(11)
C2 C1 C6 N1 -176.11(10)
C7 C1 C6 N1 5.22(17)
N1 C11 C12 N2 0.30(14)
N2 C13 C14 N3 -174.05(10)
N2 C10 N1 C11 -0.43(13)
N2 C10 N1 C6 -178.64(10)
C12 C11 N1 C10 0.09(15)
C12 C11 N1 C6 178.28(11)
C5 C6 N1 C10 -98.74(13)
C1 C6 N1 C10 81.13(14)
C5 C6 N1 C11 83.24(14)
C1 C6 N1 C11 -96.89(14)
N1 C10 N2 C12 0.63(13)
N1 C10 N2 C13 177.09(10)
C11 C12 N2 C10 -0.61(15)
C11 C12 N2 C13 -177.10(11)
C14 C13 N2 C10 -101.47(13)
C14 C13 N2 C12 74.64(15)
C13 C14 N3 C15 167.91(10)
C16 C15 N3 C14 -61.99(13)
C17 C15 N3 C14 -179.79(10)
C18 C15 N3 C14 60.62(14)
